data_1573669
_journal_paper_doi 10.1039/D4DT03378G
_chemical_formula_sum 'C38 H62 B20 N4 O4 S2'
_chemical_formula_weight 919.23
_space_group_crystal_system triclinic
_space_group_IT_number 2
_space_group_name_Hall '-P 1'
_space_group_name_H-M_alt 'P -1'
_atom_sites_solution_hydrogens mixed
_atom_sites_solution_primary direct
_audit_creation_method SHELXL-2019/3
_audit_update_record
;
2024-10-23 deposited with the CCDC.	2025-01-09 downloaded from the CCDC.
;
_cell_angle_alpha 90.720(4)
_cell_angle_beta 100.394(4)
_cell_angle_gamma 105.753(4)
_cell_formula_units_Z 2
_cell_length_a 10.2795(9)
_cell_length_b 15.2051(13)
_cell_length_c 17.1951(14)
_cell_measurement_reflns_used 1933
_cell_measurement_temperature 100(2)
_cell_measurement_theta_max 23.39
_cell_measurement_theta_min 2.61
_cell_volume 2538.8(4)
_computing_cell_refinement 'BRUKER APEX2'
_computing_data_collection 'BRUKER APEX2'
_computing_data_reduction 'Bruker SAINT'
_computing_molecular_graphics 'Ortep for Windows (Farrugia, 2012)'
_computing_structure_refinement 'SHELXL-2019/2 (Sheldrick, 2019)'
_computing_structure_solution 'SHELXT-2018/2 (Sheldrick, 2015)'
_diffrn_ambient_temperature 100(2)
_diffrn_measured_fraction_theta_full 1.000
_diffrn_measured_fraction_theta_max 0.997
_diffrn_measurement_device_type 'Bruker X8 KappaAPEXII'
_diffrn_measurement_method 'omega and phi scans'
_diffrn_radiation_type MoK\a
_diffrn_radiation_wavelength 0.71073
_diffrn_reflns_av_R_equivalents 0.0614
_diffrn_reflns_av_unetI/netI 0.0700
_diffrn_reflns_Laue_measured_fraction_full 1.000
_diffrn_reflns_Laue_measured_fraction_max 0.997
_diffrn_reflns_limit_h_max 12
_diffrn_reflns_limit_h_min -12
_diffrn_reflns_limit_k_max 18
_diffrn_reflns_limit_k_min -18
_diffrn_reflns_limit_l_max 21
_diffrn_reflns_limit_l_min 0
_diffrn_reflns_number 50828
_diffrn_reflns_point_group_measured_fraction_full 1.000
_diffrn_reflns_point_group_measured_fraction_max 0.997
_diffrn_reflns_theta_full 25.242
_diffrn_reflns_theta_max 26.384
_diffrn_reflns_theta_min 1.207
_exptl_absorpt_coefficient_mu 0.148
_exptl_absorpt_correction_T_max 0.982373
_exptl_absorpt_correction_T_min 0.839169
_exptl_absorpt_correction_type multi-scan
_exptl_absorpt_process_details
;
 Sheldrick, G.M. SADABS: Program for absorption correction
 using area detector data. University of G\"ottingen, Germany, 1996.
;
_exptl_crystal_colour Colourless
_exptl_crystal_density_diffrn 1.202
_exptl_crystal_description Plate
_exptl_crystal_F_000 964
_exptl_crystal_size_max 0.620
_exptl_crystal_size_mid 0.320
_exptl_crystal_size_min 0.080
_refine_diff_density_max 1.212
_refine_diff_density_min -0.571
_refine_diff_density_rms 0.081
_refine_ls_extinction_method none
_refine_ls_goodness_of_fit_ref 1.018
_refine_ls_hydrogen_treatment mixed
_refine_ls_matrix_type full
_refine_ls_number_parameters 633
_refine_ls_number_reflns 16590
_refine_ls_number_restraints 0
_refine_ls_restrained_S_all 1.018
_refine_ls_R_factor_all 0.1007
_refine_ls_R_factor_gt 0.0716
_refine_ls_shift/su_max 0.001
_refine_ls_shift/su_mean 0.000
_refine_ls_structure_factor_coef Fsqd
_refine_ls_weighting_details 'w=1/[\s^2^(Fo^2^)+(0.1088P)^2^+2.4249P] where P=(Fo^2^+2Fc^2^)/3'
_refine_ls_weighting_scheme calc
_refine_ls_wR_factor_gt 0.1812
_refine_ls_wR_factor_ref 0.2029
_reflns_Friedel_coverage 0.000
_reflns_number_gt 12359
_reflns_number_total 16590
_reflns_threshold_expression 'I > 2\s(I)'
_cod_data_source_file d4dt03378g2.cif
_cod_data_source_block SB7
_cod_database_code 1573669
_shelx_shelxl_version_number 2019/3
_shelx_space_group_comment
;
The symmetry employed for this shelxl refinement is uniquely defined
by the following loop, which should always be used as a source of
symmetry information in preference to the above space-group names.
They are only intended as comments.
;
_shelx_estimated_absorpt_t_min 0.914
_shelx_estimated_absorpt_t_max 0.988

loop_
_space_group_symop_operation_xyz
'x, y, z'
'-x, -y, -z'

loop_
_atom_site_label
_atom_site_type_symbol
_atom_site_fract_x
_atom_site_fract_y
_atom_site_fract_z
_atom_site_U_iso_or_equiv
_atom_site_adp_type
_atom_site_occupancy
_atom_site_site_symmetry_order
_atom_site_calc_flag
_atom_site_refinement_flags_posn
_atom_site_refinement_flags_adp
_atom_site_refinement_flags_occupancy
_atom_site_disorder_assembly
_atom_site_disorder_group
S1 S 0.76007(10) 0.42137(8) 0.77082(5) 0.0203(2) Uani 1 1 d . . . . .
O1 O 0.8679(3) 0.3861(2) 0.81228(15) 0.0282(7) Uani 1 1 d . . . . .
O2 O 0.6930(3) 0.4708(2) 0.81432(15) 0.0260(7) Uani 1 1 d . . . . .
N1 N 0.7633(3) 0.4392(2) 0.55015(17) 0.0180(7) Uani 1 1 d . . . . .
N2 N 0.8327(3) 0.4894(2) 0.70870(18) 0.0174(8) Uani 1 1 d . . . . .
B3 B 0.9622(5) 0.3364(4) 0.4763(3) 0.0237(11) Uani 1 1 d . . . . .
H3 H 1.048410 0.399221 0.498537 0.028 Uiso 1 1 calc R U . . .
B4 B 0.8653(5) 0.3222(4) 0.3778(3) 0.0272(11) Uani 1 1 d . . . . .
H4 H 0.888354 0.375955 0.334423 0.033 Uiso 1 1 calc R U . . .
B5 B 0.6940(5) 0.2574(4) 0.3802(3) 0.0249(11) Uani 1 1 d . . . . .
H5 H 0.604823 0.269350 0.337948 0.030 Uiso 1 1 calc R U . . .
B6 B 0.6804(5) 0.2302(3) 0.4787(3) 0.0218(11) Uani 1 1 d . . . . .
H6 H 0.583940 0.224249 0.502272 0.026 Uiso 1 1 calc R U . . .
B7 B 0.9640(5) 0.2263(3) 0.5084(3) 0.0257(11) Uani 1 1 d . . . . .
H7 H 1.052999 0.216509 0.552171 0.031 Uiso 1 1 calc R U . . .
B8 B 0.9763(5) 0.2525(4) 0.4089(3) 0.0283(12) Uani 1 1 d . . . . .
H8 H 1.073418 0.259454 0.385670 0.034 Uiso 1 1 calc R U . . .
B9 B 0.8094(5) 0.2026(4) 0.3491(3) 0.0303(12) Uani 1 1 d . . . . .
H9 H 0.795975 0.176234 0.286232 0.036 Uiso 1 1 calc R U . . .
B10 B 0.6965(5) 0.1471(4) 0.4118(3) 0.0275(11) Uani 1 1 d . . . . .
H10 H 0.609246 0.084549 0.390349 0.033 Uiso 1 1 calc R U . . .
B11 B 0.7919(5) 0.1614(3) 0.5099(3) 0.0254(11) Uani 1 1 d . . . . .
H11 H 0.768418 0.109074 0.554458 0.030 Uiso 1 1 calc R U . . .
B12 B 0.8725(5) 0.1446(4) 0.4296(3) 0.0280(12) Uani 1 1 d . . . . .
H12 H 0.902011 0.080121 0.420038 0.034 Uiso 1 1 calc R U . . .
C1 C 0.7887(4) 0.3314(3) 0.4572(2) 0.0180(8) Uani 1 1 d . . . . .
C2 C 0.8450(4) 0.2760(3) 0.5303(2) 0.0184(9) Uani 1 1 d . . . . .
C3 C 0.7543(4) 0.4165(3) 0.4783(2) 0.0190(8) Uani 1 1 d . . . . .
H3A H 0.725915 0.453337 0.438040 0.023 Uiso 1 1 calc R U . . .
C4 C 0.7252(4) 0.5169(3) 0.5751(2) 0.0158(8) Uani 1 1 d . . . . .
C5 C 0.6573(4) 0.5684(3) 0.5256(2) 0.0192(9) Uani 1 1 d . . . . .
H5A H 0.638595 0.555459 0.469833 0.023 Uiso 1 1 calc R U . . .
C6 C 0.6163(4) 0.6391(3) 0.5575(2) 0.0227(9) Uani 1 1 d . . . . .
H6A H 0.568229 0.673613 0.523636 0.027 Uiso 1 1 calc R U . . .
C7 C 0.6457(4) 0.6588(3) 0.6384(2) 0.0227(9) Uani 1 1 d . . . . .
H7A H 0.617142 0.706708 0.659942 0.027 Uiso 1 1 calc R U . . .
C8 C 0.7164(4) 0.6097(3) 0.6886(2) 0.0208(9) Uani 1 1 d . . . . .
H8A H 0.737770 0.624379 0.744098 0.025 Uiso 1 1 calc R U . . .
C9 C 0.7558(4) 0.5388(3) 0.6569(2) 0.0176(9) Uani 1 1 d . . . . .
C10 C 0.6315(4) 0.3296(3) 0.7150(2) 0.0191(9) Uani 1 1 d . . . . .
C11 C 0.5113(4) 0.3475(3) 0.6744(2) 0.0189(8) Uani 1 1 d . . . . .
H11A H 0.500241 0.407522 0.676270 0.023 Uiso 1 1 calc R U . . .
C12 C 0.4095(4) 0.2761(3) 0.6318(2) 0.0226(9) Uani 1 1 d . . . . .
H12A H 0.327735 0.287536 0.604058 0.027 Uiso 1 1 calc R U . . .
C13 C 0.4229(4) 0.1888(3) 0.6284(2) 0.0279(10) Uani 1 1 d . . . . .
C14 C 0.5440(4) 0.1724(3) 0.6692(3) 0.0306(10) Uani 1 1 d . . . . .
H14 H 0.554633 0.112318 0.667253 0.037 Uiso 1 1 calc R U . . .
C15 C 0.6482(4) 0.2427(3) 0.7124(2) 0.0258(10) Uani 1 1 d . . . . .
H15 H 0.730267 0.231314 0.739914 0.031 Uiso 1 1 calc R U . . .
C16 C 0.3098(5) 0.1110(3) 0.5814(3) 0.0499(14) Uani 1 1 d . . . . .
H16A H 0.268895 0.067494 0.617795 0.075 Uiso 1 1 calc R U . . .
H16B H 0.348485 0.079759 0.545050 0.075 Uiso 1 1 calc R U . . .
H16C H 0.238713 0.135510 0.550984 0.075 Uiso 1 1 calc R U . . .
H2 H 0.854(5) 0.304(3) 0.585(3) 0.051(15) Uiso 1 1 d . . . . .
H1N H 0.875(4) 0.460(3) 0.683(2) 0.022(12) Uiso 1 1 d . . . . .
S101 S 0.17080(10) 0.42004(7) 0.72275(5) 0.0187(2) Uani 1 1 d . . . . .
O101 O 0.0351(3) 0.3938(2) 0.67420(15) 0.0259(7) Uani 1 1 d . . . . .
O102 O 0.2856(3) 0.4668(2) 0.68795(15) 0.0229(7) Uani 1 1 d . . . . .
N101 N 0.1778(3) 0.4367(2) 0.94679(17) 0.0172(7) Uani 1 1 d . . . . .
N102 N 0.1607(3) 0.4869(2) 0.79503(18) 0.0170(8) Uani 1 1 d . . . . .
B103 B -0.1023(5) 0.3343(4) 1.0065(3) 0.0234(11) Uani 1 1 d . . . . .
H103 H -0.130838 0.398901 0.991206 0.028 Uiso 1 1 calc R U . . .
B104 B -0.0188(5) 0.3181(3) 1.1032(3) 0.0221(10) Uani 1 1 d . . . . .
H104 H 0.007618 0.372589 1.152472 0.027 Uiso 1 1 calc R U . . .
B105 B 0.0912(5) 0.2478(3) 1.0946(3) 0.0220(10) Uani 1 1 d . . . . .
H105 H 0.189270 0.256542 1.138528 0.026 Uiso 1 1 calc R U . . .
B106 B 0.0804(5) 0.2197(3) 0.9922(3) 0.0211(10) Uani 1 1 d . . . . .
H106 H 0.170095 0.210427 0.967909 0.025 Uiso 1 1 calc R U . . .
B107 B -0.2032(5) 0.2254(4) 0.9620(3) 0.0255(11) Uani 1 1 d . . . . .
H107 H -0.299793 0.217996 0.917129 0.031 Uiso 1 1 calc R U . . .
B108 B -0.1921(5) 0.2532(4) 1.0644(3) 0.0257(12) Uani 1 1 d . . . . .
H108 H -0.281556 0.263857 1.088217 0.031 Uiso 1 1 calc R U . . .
B109 B -0.0719(5) 0.1991(4) 1.1194(3) 0.0239(11) Uani 1 1 d . . . . .
H109 H -0.082901 0.174018 1.179492 0.029 Uiso 1 1 calc R U . . .
B110 B -0.0099(5) 0.1388(3) 1.0498(3) 0.0246(11) Uani 1 1 d . . . . .
H110 H 0.019845 0.074354 1.063905 0.029 Uiso 1 1 calc R U . . .
B111 B -0.0919(5) 0.1558(3) 0.9527(3) 0.0231(10) Uani 1 1 d . . . . .
H111 H -0.115902 0.103474 0.901861 0.028 Uiso 1 1 calc R U . . .
B112 B -0.1856(5) 0.1421(4) 1.0317(3) 0.0255(11) Uani 1 1 d . . . . .
H112 H -0.271790 0.079312 1.034290 0.031 Uiso 1 1 calc R U . . .
C101 C 0.0637(4) 0.3235(3) 1.0254(2) 0.0172(8) Uani 1 1 d . . . . .
C102 C -0.0411(4) 0.2705(3) 0.9462(2) 0.0188(9) Uani 1 1 d . . . . .
C103 C 0.1757(4) 0.4061(3) 1.0146(2) 0.0199(9) Uani 1 1 d . . . . .
H10A H 0.245052 0.435314 1.058603 0.024 Uiso 1 1 calc R U . . .
C104 C 0.2860(4) 0.5119(3) 0.9325(2) 0.0175(8) Uani 1 1 d . . . . .
C105 C 0.3950(4) 0.5644(3) 0.9894(2) 0.0207(9) Uani 1 1 d . . . . .
H10B H 0.397700 0.553523 1.043864 0.025 Uiso 1 1 calc R U . . .
C106 C 0.4987(4) 0.6316(3) 0.9673(2) 0.0209(9) Uani 1 1 d . . . . .
H10C H 0.573172 0.666322 1.006358 0.025 Uiso 1 1 calc R U . . .
C107 C 0.4946(4) 0.6491(3) 0.8877(2) 0.0238(9) Uani 1 1 d . . . . .
H10D H 0.567899 0.694364 0.872617 0.029 Uiso 1 1 calc R U . . .
C108 C 0.3842(4) 0.6007(3) 0.8300(2) 0.0230(9) Uani 1 1 d . . . . .
H10E H 0.380326 0.613825 0.775923 0.028 Uiso 1 1 calc R U . . .
C109 C 0.2793(4) 0.5328(3) 0.8528(2) 0.0176(8) Uani 1 1 d . . . . .
C110 C 0.2045(4) 0.3205(3) 0.7627(2) 0.0194(9) Uani 1 1 d . . . . .
C111 C 0.1037(4) 0.2373(3) 0.7476(2) 0.0278(10) Uani 1 1 d . . . . .
H11B H 0.014212 0.234285 0.719044 0.033 Uiso 1 1 calc R U . . .
C112 C 0.1348(5) 0.1587(3) 0.7747(3) 0.0351(11) Uani 1 1 d . . . . .
H11C H 0.066408 0.101506 0.763902 0.042 Uiso 1 1 calc R U . . .
C113 C 0.2650(5) 0.1622(3) 0.8175(2) 0.0315(11) Uani 1 1 d . . . . .
C114 C 0.3621(4) 0.2458(3) 0.8336(2) 0.0265(10) Uani 1 1 d . . . . .
H114 H 0.450482 0.249085 0.863757 0.032 Uiso 1 1 calc R U . . .
C115 C 0.3338(4) 0.3254(3) 0.8067(2) 0.0218(9) Uani 1 1 d . . . . .
H115 H 0.402059 0.382601 0.818349 0.026 Uiso 1 1 calc R U . . .
C116 C 0.2975(6) 0.0747(4) 0.8440(3) 0.0559(15) Uani 1 1 d . . . . .
H11D H 0.390435 0.089418 0.876360 0.084 Uiso 1 1 calc R U . . .
H11E H 0.292573 0.035240 0.797450 0.084 Uiso 1 1 calc R U . . .
H11F H 0.230597 0.042706 0.875444 0.084 Uiso 1 1 calc R U . . .
H102 H -0.022(4) 0.298(3) 0.900(2) 0.028(11) Uiso 1 1 d . . . . .
H10N H 0.093(5) 0.462(3) 0.814(3) 0.035(14) Uiso 1 1 d . . . . .
C1S C 0.5884(7) 0.8886(4) 0.9296(3) 0.0594(16) Uani 1 1 d . . . . .
H1S1 H 0.676249 0.880076 0.921481 0.089 Uiso 1 1 calc R U . . .
H1S2 H 0.541672 0.837626 0.957920 0.089 Uiso 1 1 calc R U . . .
H1S3 H 0.605520 0.946310 0.960921 0.089 Uiso 1 1 calc R U . . .
C2S C 0.4963(5) 0.8915(3) 0.8481(3) 0.0425(12) Uani 1 1 d . . . . .
H2S1 H 0.460087 0.828838 0.822404 0.051 Uiso 1 1 calc R U . . .
H2S2 H 0.416803 0.912933 0.856521 0.051 Uiso 1 1 calc R U . . .
C3S C 0.5736(5) 0.9540(3) 0.7937(3) 0.0375(12) Uani 1 1 d . . . . .
H3S1 H 0.619425 1.014524 0.822335 0.045 Uiso 1 1 calc R U . . .
H3S2 H 0.506619 0.963015 0.747556 0.045 Uiso 1 1 calc R U . . .
C4S C 0.6818(5) 0.9180(4) 0.7639(3) 0.0438(13) Uani 1 1 d . . . . .
H4S1 H 0.637768 0.855197 0.739359 0.053 Uiso 1 1 calc R U . . .
H4S2 H 0.753632 0.914313 0.809610 0.053 Uiso 1 1 calc R U . . .
C5S C 0.7507(5) 0.9782(4) 0.7029(3) 0.0487(14) Uani 1 1 d . . . . .
H5S1 H 0.798651 1.040289 0.728023 0.058 Uiso 1 1 calc R U . . .
H5S2 H 0.678784 0.984126 0.658085 0.058 Uiso 1 1 calc R U . . .
C6S C 0.8552(6) 0.9382(4) 0.6708(4) 0.0700(19) Uani 1 1 d . . . . .
H6S1 H 0.914365 0.919618 0.715094 0.105 Uiso 1 1 calc R U . . .
H6S2 H 0.912030 0.984738 0.642760 0.105 Uiso 1 1 calc R U . . .
H6S3 H 0.805574 0.884820 0.634281 0.105 Uiso 1 1 calc R U . . .

loop_
_atom_site_aniso_label
_atom_site_aniso_U_11
_atom_site_aniso_U_22
_atom_site_aniso_U_33
_atom_site_aniso_U_23
_atom_site_aniso_U_13
_atom_site_aniso_U_12
S1 0.0160(5) 0.0303(6) 0.0130(4) 0.0035(4) -0.0004(4) 0.0058(5)
O1 0.0174(14) 0.044(2) 0.0209(15) 0.0133(14) -0.0022(12) 0.0083(15)
O2 0.0208(15) 0.038(2) 0.0175(14) -0.0042(13) 0.0035(11) 0.0058(14)
N1 0.0147(17) 0.020(2) 0.0197(16) 0.0005(14) 0.0023(13) 0.0054(15)
N2 0.0141(17) 0.025(2) 0.0136(15) 0.0017(14) 0.0019(13) 0.0060(15)
B3 0.016(2) 0.023(3) 0.032(3) 0.004(2) 0.006(2) 0.004(2)
B4 0.030(3) 0.029(3) 0.027(2) 0.005(2) 0.012(2) 0.010(2)
B5 0.022(3) 0.032(3) 0.020(2) -0.006(2) -0.0027(19) 0.010(2)
B6 0.016(2) 0.022(3) 0.026(2) -0.001(2) 0.0041(19) 0.003(2)
B7 0.018(2) 0.023(3) 0.038(3) 0.002(2) 0.003(2) 0.010(2)
B8 0.020(3) 0.026(3) 0.042(3) 0.002(2) 0.012(2) 0.007(2)
B9 0.028(3) 0.031(3) 0.032(3) -0.008(2) 0.006(2) 0.009(2)
B10 0.021(3) 0.023(3) 0.038(3) -0.006(2) 0.006(2) 0.004(2)
B11 0.021(2) 0.017(3) 0.037(3) 0.001(2) 0.006(2) 0.004(2)
B12 0.019(2) 0.021(3) 0.044(3) -0.004(2) 0.005(2) 0.007(2)
C1 0.017(2) 0.017(2) 0.0183(18) 0.0030(16) -0.0003(16) 0.0037(17)
C2 0.015(2) 0.018(2) 0.022(2) 0.0018(18) 0.0019(16) 0.0056(18)
C3 0.018(2) 0.020(2) 0.0194(19) 0.0068(17) 0.0014(16) 0.0083(18)
C4 0.0109(18) 0.016(2) 0.0200(18) 0.0011(16) 0.0016(15) 0.0035(16)
C5 0.0142(19) 0.022(2) 0.0198(19) 0.0017(17) -0.0001(15) 0.0051(17)
C6 0.016(2) 0.025(3) 0.030(2) 0.0069(18) 0.0013(17) 0.0106(18)
C7 0.019(2) 0.022(2) 0.030(2) -0.0028(18) 0.0067(17) 0.0092(18)
C8 0.0136(19) 0.026(2) 0.0217(19) -0.0010(18) 0.0024(16) 0.0050(18)
C9 0.0089(18) 0.024(2) 0.0191(18) 0.0016(17) 0.0010(15) 0.0039(17)
C10 0.016(2) 0.023(2) 0.0166(18) 0.0043(17) 0.0018(15) 0.0039(18)
C11 0.021(2) 0.018(2) 0.0188(19) 0.0032(16) 0.0031(16) 0.0067(18)
C12 0.017(2) 0.028(3) 0.0217(19) 0.0030(18) 0.0032(16) 0.0044(18)
C13 0.028(2) 0.023(3) 0.030(2) -0.0003(19) 0.0058(18) 0.002(2)
C14 0.034(3) 0.021(3) 0.041(3) 0.006(2) 0.012(2) 0.012(2)
C15 0.022(2) 0.032(3) 0.028(2) 0.0098(19) 0.0061(18) 0.013(2)
C16 0.038(3) 0.030(3) 0.071(4) -0.011(3) 0.001(3) -0.002(2)
S101 0.0180(5) 0.0256(6) 0.0138(4) 0.0021(4) -0.0004(4) 0.0103(5)
O101 0.0211(15) 0.0359(19) 0.0199(14) -0.0044(13) -0.0066(12) 0.0136(14)
O102 0.0234(15) 0.0316(19) 0.0192(13) 0.0084(13) 0.0079(12) 0.0139(14)
N101 0.0132(16) 0.020(2) 0.0173(15) 0.0026(14) -0.0003(13) 0.0044(14)
N102 0.0155(18) 0.022(2) 0.0143(16) 0.0000(14) 0.0027(14) 0.0067(16)
B103 0.016(2) 0.029(3) 0.027(2) -0.001(2) 0.0033(19) 0.009(2)
B104 0.021(2) 0.028(3) 0.019(2) 0.003(2) 0.0075(19) 0.007(2)
B105 0.024(2) 0.025(3) 0.017(2) 0.005(2) 0.0008(18) 0.009(2)
B106 0.022(2) 0.023(3) 0.019(2) 0.000(2) 0.0019(19) 0.010(2)
B107 0.017(2) 0.027(3) 0.029(2) 0.004(2) 0.0005(19) 0.001(2)
B108 0.020(3) 0.028(3) 0.028(3) 0.002(2) 0.007(2) 0.005(2)
B109 0.022(3) 0.026(3) 0.022(2) 0.001(2) 0.005(2) 0.003(2)
B110 0.028(3) 0.021(3) 0.025(2) 0.006(2) 0.005(2) 0.008(2)
B111 0.024(3) 0.018(3) 0.024(2) -0.002(2) 0.0030(19) 0.002(2)
B112 0.023(3) 0.023(3) 0.028(2) 0.003(2) 0.008(2) 0.001(2)
C101 0.016(2) 0.021(2) 0.0146(18) 0.0007(16) 0.0011(15) 0.0059(17)
C102 0.018(2) 0.021(2) 0.0133(19) 0.0001(17) -0.0023(16) 0.0018(18)
C103 0.015(2) 0.027(3) 0.0167(18) 0.0009(17) 0.0002(15) 0.0073(18)
C104 0.0141(19) 0.019(2) 0.0205(19) 0.0008(17) 0.0020(15) 0.0078(17)
C105 0.019(2) 0.025(2) 0.0185(19) -0.0002(17) -0.0003(16) 0.0087(18)
C106 0.0123(19) 0.020(2) 0.028(2) -0.0027(17) -0.0025(16) 0.0048(17)
C107 0.017(2) 0.020(2) 0.035(2) 0.0038(19) 0.0077(18) 0.0046(18)
C108 0.021(2) 0.029(3) 0.023(2) 0.0065(18) 0.0074(17) 0.0116(19)
C109 0.0129(19) 0.018(2) 0.0230(19) -0.0013(17) -0.0001(15) 0.0080(17)
C110 0.022(2) 0.022(2) 0.0152(18) 0.0011(16) 0.0004(16) 0.0100(18)
C111 0.026(2) 0.028(3) 0.030(2) 0.0027(19) 0.0049(18) 0.007(2)
C112 0.043(3) 0.021(3) 0.037(3) 0.001(2) 0.008(2) 0.002(2)
C113 0.047(3) 0.030(3) 0.024(2) 0.006(2) 0.014(2) 0.017(2)
C114 0.032(2) 0.037(3) 0.0184(19) 0.0062(19) 0.0046(18) 0.022(2)
C115 0.020(2) 0.030(3) 0.0184(19) 0.0016(18) 0.0057(16) 0.0115(19)
C116 0.085(4) 0.039(3) 0.050(3) 0.012(3) 0.006(3) 0.034(3)
C1S 0.099(5) 0.029(3) 0.036(3) -0.004(2) 0.007(3) -0.001(3)
C2S 0.044(3) 0.029(3) 0.057(3) 0.006(2) 0.015(2) 0.012(2)
C3S 0.040(3) 0.040(3) 0.034(2) 0.007(2) 0.004(2) 0.016(2)
C4S 0.042(3) 0.046(3) 0.043(3) -0.005(3) 0.002(2) 0.015(3)
C5S 0.041(3) 0.046(3) 0.061(3) 0.007(3) 0.014(3) 0.012(3)
C6S 0.049(4) 0.058(4) 0.109(5) -0.016(4) 0.042(4) 0.007(3)

loop_
_atom_type_symbol
_atom_type_description
_atom_type_scat_dispersion_real
_atom_type_scat_dispersion_imag
_atom_type_scat_source
C C 0.0033 0.0016 'International Tables Vol C Tables 4.2.6.8 and 6.1.1.4'
H H 0.0000 0.0000 'International Tables Vol C Tables 4.2.6.8 and 6.1.1.4'
B B 0.0013 0.0007 'International Tables Vol C Tables 4.2.6.8 and 6.1.1.4'
N N 0.0061 0.0033 'International Tables Vol C Tables 4.2.6.8 and 6.1.1.4'
O O 0.0106 0.0060 'International Tables Vol C Tables 4.2.6.8 and 6.1.1.4'
S S 0.1246 0.1234 'International Tables Vol C Tables 4.2.6.8 and 6.1.1.4'

loop_
_geom_angle_atom_site_label_1
_geom_angle_atom_site_label_2
_geom_angle_atom_site_label_3
_geom_angle
_geom_angle_site_symmetry_1
_geom_angle_site_symmetry_3
_geom_angle_publ_flag
O2 S1 O1 119.76(16) . . ?
O2 S1 N2 108.11(19) . . ?
O1 S1 N2 104.56(17) . . ?
O2 S1 C10 107.59(18) . . ?
O1 S1 C10 108.45(19) . . ?
N2 S1 C10 107.85(17) . . ?
C3 N1 C4 122.7(3) . . ?
C9 N2 S1 120.7(3) . . ?
C2 B3 C1 56.2(2) . . ?
C2 B3 B8 104.0(3) . . ?
C1 B3 B8 104.6(3) . . ?
C2 B3 B7 57.9(3) . . ?
C1 B3 B7 103.7(3) . . ?
B8 B3 B7 60.4(3) . . ?
C2 B3 B4 103.4(3) . . ?
C1 B3 B4 58.4(2) . . ?
B8 B3 B4 60.2(3) . . ?
B7 B3 B4 108.0(4) . . ?
C1 B4 B5 58.0(2) . . ?
C1 B4 B8 104.7(3) . . ?
B5 B4 B8 108.0(4) . . ?
C1 B4 B3 59.5(2) . . ?
B5 B4 B3 107.9(3) . . ?
B8 B4 B3 59.4(3) . . ?
C1 B4 B9 103.9(3) . . ?
B5 B4 B9 59.7(3) . . ?
B8 B4 B9 60.4(3) . . ?
B3 B4 B9 107.7(4) . . ?
C1 B5 B6 59.7(2) . . ?
C1 B5 B9 105.5(3) . . ?
B6 B5 B9 108.3(4) . . ?
C1 B5 B10 105.2(3) . . ?
B6 B5 B10 59.5(3) . . ?
B9 B5 B10 60.2(3) . . ?
C1 B5 B4 59.2(3) . . ?
B6 B5 B4 109.5(3) . . ?
B9 B5 B4 60.4(3) . . ?
B10 B5 B4 108.8(3) . . ?
C2 B6 C1 56.6(2) . . ?
C2 B6 B10 103.9(3) . . ?
C1 B6 B10 104.6(3) . . ?
C2 B6 B5 103.2(3) . . ?
C1 B6 B5 58.0(2) . . ?
B10 B6 B5 60.4(3) . . ?
C2 B6 B11 58.0(3) . . ?
C1 B6 B11 104.1(3) . . ?
B10 B6 B11 60.2(3) . . ?
B5 B6 B11 107.9(3) . . ?
C2 B7 B12 104.2(3) . . ?
C2 B7 B3 59.7(3) . . ?
B12 B7 B3 108.1(4) . . ?
C2 B7 B8 104.7(3) . . ?
B12 B7 B8 60.1(3) . . ?
B3 B7 B8 59.6(3) . . ?
C2 B7 B11 58.1(3) . . ?
B12 B7 B11 60.3(3) . . ?
B3 B7 B11 108.8(3) . . ?
B8 B7 B11 108.5(3) . . ?
B3 B8 B12 108.0(3) . . ?
B3 B8 B4 60.3(3) . . ?
B12 B8 B4 107.6(3) . . ?
B3 B8 B7 60.0(3) . . ?
B12 B8 B7 59.6(3) . . ?
B4 B8 B7 107.7(3) . . ?
B3 B8 B9 108.1(3) . . ?
B12 B8 B9 59.4(3) . . ?
B4 B8 B9 60.0(3) . . ?
B7 B8 B9 107.0(3) . . ?
B12 B9 B5 108.0(4) . . ?
B12 B9 B10 60.6(3) . . ?
B5 B9 B10 60.0(3) . . ?
B12 B9 B4 107.7(4) . . ?
B5 B9 B4 59.9(3) . . ?
B10 B9 B4 108.2(3) . . ?
B12 B9 B8 59.8(3) . . ?
B5 B9 B8 107.6(3) . . ?
B10 B9 B8 108.5(3) . . ?
B4 B9 B8 59.6(3) . . ?
B6 B10 B11 60.3(3) . . ?
B6 B10 B5 60.1(3) . . ?
B11 B10 B5 107.7(3) . . ?
B6 B10 B9 108.6(4) . . ?
B11 B10 B9 107.9(3) . . ?
B5 B10 B9 59.9(3) . . ?
B6 B10 B12 108.3(3) . . ?
B11 B10 B12 60.0(3) . . ?
B5 B10 B12 107.0(3) . . ?
B9 B10 B12 59.5(3) . . ?
C2 B11 B10 104.3(3) . . ?
C2 B11 B6 59.3(3) . . ?
B10 B11 B6 59.5(3) . . ?
C2 B11 B7 58.4(3) . . ?
B10 B11 B7 108.1(3) . . ?
B6 B11 B7 108.5(3) . . ?
C2 B11 B12 103.8(3) . . ?
B10 B11 B12 60.5(3) . . ?
B6 B11 B12 108.0(3) . . ?
B7 B11 B12 59.5(3) . . ?
B7 B12 B9 108.5(4) . . ?
B7 B12 B8 60.2(3) . . ?
B9 B12 B8 60.7(3) . . ?
B7 B12 B11 60.2(3) . . ?
B9 B12 B11 107.7(3) . . ?
B8 B12 B11 108.6(4) . . ?
B7 B12 B10 107.8(3) . . ?
B9 B12 B10 59.9(3) . . ?
B8 B12 B10 108.6(4) . . ?
B11 B12 B10 59.4(3) . . ?
C3 C1 C2 116.9(3) . . ?
C3 C1 B5 122.5(3) . . ?
C2 C1 B5 110.4(3) . . ?
C3 C1 B4 122.2(3) . . ?
C2 C1 B4 110.7(3) . . ?
B5 C1 B4 62.8(3) . . ?
C3 C1 B6 116.0(3) . . ?
C2 C1 B6 61.4(2) . . ?
B5 C1 B6 62.3(3) . . ?
B4 C1 B6 114.5(3) . . ?
C3 C1 B3 116.1(3) . . ?
C2 C1 B3 61.7(2) . . ?
B5 C1 B3 114.1(3) . . ?
B4 C1 B3 62.1(3) . . ?
B6 C1 B3 114.8(3) . . ?
C1 C2 B11 112.3(3) . . ?
C1 C2 B7 112.1(3) . . ?
B11 C2 B7 63.5(3) . . ?
C1 C2 B6 62.1(2) . . ?
B11 C2 B6 62.7(3) . . ?
B7 C2 B6 115.6(3) . . ?
C1 C2 B3 62.2(2) . . ?
B11 C2 B3 115.5(3) . . ?
B7 C2 B3 62.4(3) . . ?
B6 C2 B3 115.8(3) . . ?
N1 C3 C1 119.2(3) . . ?
C5 C4 C9 119.1(3) . . ?
C5 C4 N1 125.2(3) . . ?
C9 C4 N1 115.6(3) . . ?
C4 C5 C6 120.1(3) . . ?
C7 C6 C5 119.8(4) . . ?
C6 C7 C8 120.8(4) . . ?
C7 C8 C9 119.3(4) . . ?
C8 C9 C4 120.7(3) . . ?
C8 C9 N2 119.4(3) . . ?
C4 C9 N2 119.9(3) . . ?
C15 C10 C11 121.0(4) . . ?
C15 C10 S1 120.9(3) . . ?
C11 C10 S1 118.0(3) . . ?
C12 C11 C10 118.4(4) . . ?
C13 C12 C11 121.9(4) . . ?
C12 C13 C14 118.8(4) . . ?
C12 C13 C16 121.2(4) . . ?
C14 C13 C16 120.1(4) . . ?
C15 C14 C13 120.7(4) . . ?
C10 C15 C14 119.1(4) . . ?
O102 S101 O101 118.95(16) . . ?
O102 S101 N102 108.08(19) . . ?
O101 S101 N102 105.04(17) . . ?
O102 S101 C110 108.09(17) . . ?
O101 S101 C110 107.83(19) . . ?
N102 S101 C110 108.46(17) . . ?
C103 N101 C104 121.9(3) . . ?
C109 N102 S101 121.6(3) . . ?
C102 B103 C101 56.2(2) . . ?
C102 B103 B108 104.1(4) . . ?
C101 B103 B108 104.5(3) . . ?
C102 B103 B107 57.9(3) . . ?
C101 B103 B107 103.6(3) . . ?
B108 B103 B107 60.5(3) . . ?
C102 B103 B104 103.0(3) . . ?
C101 B103 B104 57.9(2) . . ?
B108 B103 B104 60.5(3) . . ?
B107 B103 B104 108.0(4) . . ?
C101 B104 B105 58.7(2) . . ?
C101 B104 B103 59.6(2) . . ?
B105 B104 B103 108.8(3) . . ?
C101 B104 B109 104.5(3) . . ?
B105 B104 B109 59.6(3) . . ?
B103 B104 B109 108.1(3) . . ?
C101 B104 B108 104.8(3) . . ?
B105 B104 B108 108.3(4) . . ?
B103 B104 B108 59.2(3) . . ?
B109 B104 B108 60.6(3) . . ?
C101 B105 B109 104.9(3) . . ?
C101 B105 B104 58.4(2) . . ?
B109 B105 B104 60.4(3) . . ?
C101 B105 B110 104.8(3) . . ?
B109 B105 B110 61.0(3) . . ?
B104 B105 B110 109.1(3) . . ?
C101 B105 B106 59.5(2) . . ?
B109 B105 B106 108.5(3) . . ?
B104 B105 B106 108.8(3) . . ?
B110 B105 B106 59.2(3) . . ?
C102 B106 C101 56.1(2) . . ?
C102 B106 B110 103.9(3) . . ?
C101 B106 B110 104.5(3) . . ?
C102 B106 B111 57.8(3) . . ?
C101 B106 B111 103.6(3) . . ?
B110 B106 B111 60.6(3) . . ?
C102 B106 B105 102.9(3) . . ?
C101 B106 B105 58.0(2) . . ?
B110 B106 B105 60.3(3) . . ?
B111 B106 B105 107.9(3) . . ?
C102 B107 B103 59.4(3) . . ?
C102 B107 B112 103.9(3) . . ?
B103 B107 B112 108.1(3) . . ?
C102 B107 B111 58.2(3) . . ?
B103 B107 B111 108.8(3) . . ?
B112 B107 B111 60.3(3) . . ?
C102 B107 B108 104.4(3) . . ?
B103 B107 B108 59.4(3) . . ?
B112 B107 B108 60.6(3) . . ?
B111 B107 B108 109.0(3) . . ?
B103 B108 B107 60.1(3) . . ?
B103 B108 B104 60.3(3) . . ?
B107 B108 B104 107.5(3) . . ?
B103 B108 B112 107.8(3) . . ?
B107 B108 B112 59.5(3) . . ?
B104 B108 B112 106.9(3) . . ?
B103 B108 B109 108.1(3) . . ?
B107 B108 B109 107.1(3) . . ?
B104 B108 B109 59.6(3) . . ?
B112 B108 B109 59.3(3) . . ?
B105 B109 B112 107.6(3) . . ?
B105 B109 B104 60.0(3) . . ?
B112 B109 B104 107.6(3) . . ?
B105 B109 B110 59.8(3) . . ?
B112 B109 B110 60.0(3) . . ?
B104 B109 B110 107.8(3) . . ?
B105 B109 B108 107.9(3) . . ?
B112 B109 B108 60.2(3) . . ?
B104 B109 B108 59.8(3) . . ?
B110 B109 B108 108.3(3) . . ?
B106 B110 B105 60.5(3) . . ?
B106 B110 B111 60.2(3) . . ?
B105 B110 B111 107.7(3) . . ?
B106 B110 B112 108.1(3) . . ?
B105 B110 B112 106.7(3) . . ?
B111 B110 B112 59.9(3) . . ?
B106 B110 B109 108.1(3) . . ?
B105 B110 B109 59.3(3) . . ?
B111 B110 B109 107.5(3) . . ?
B112 B110 B109 59.4(3) . . ?
C102 B111 B106 59.5(3) . . ?
C102 B111 B107 58.3(3) . . ?
B106 B111 B107 108.7(3) . . ?
C102 B111 B110 104.1(3) . . ?
B106 B111 B110 59.2(3) . . ?
B107 B111 B110 108.2(3) . . ?
C102 B111 B112 103.6(3) . . ?
B106 B111 B112 107.6(3) . . ?
B107 B111 B112 59.7(3) . . ?
B110 B111 B112 60.2(3) . . ?
B107 B112 B109 108.3(4) . . ?
B107 B112 B111 60.0(3) . . ?
B109 B112 B111 108.3(3) . . ?
B107 B112 B110 108.1(3) . . ?
B109 B112 B110 60.6(3) . . ?
B111 B112 B110 59.8(3) . . ?
B107 B112 B108 59.9(3) . . ?
B109 B112 B108 60.5(3) . . ?
B111 B112 B108 108.2(3) . . ?
B110 B112 B108 109.0(3) . . ?
C103 C101 C102 117.4(3) . . ?
C103 C101 B104 121.9(3) . . ?
C102 C101 B104 111.0(3) . . ?
C103 C101 B105 121.5(3) . . ?
C102 C101 B105 110.7(3) . . ?
B104 C101 B105 62.8(3) . . ?
C103 C101 B103 116.5(3) . . ?
C102 C101 B103 61.6(2) . . ?
B104 C101 B103 62.5(2) . . ?
B105 C101 B103 114.5(3) . . ?
C103 C101 B106 115.4(3) . . ?
C102 C101 B106 61.6(2) . . ?
B104 C101 B106 114.9(3) . . ?
B105 C101 B106 62.4(3) . . ?
B103 C101 B106 115.2(3) . . ?
C101 C102 B111 112.6(3) . . ?
C101 C102 B107 112.4(3) . . ?
B111 C102 B107 63.5(3) . . ?
C101 C102 B103 62.3(2) . . ?
B111 C102 B103 116.1(3) . . ?
B107 C102 B103 62.7(3) . . ?
C101 C102 B106 62.3(2) . . ?
B111 C102 B106 62.7(3) . . ?
B107 C102 B106 115.7(3) . . ?
B103 C102 B106 116.4(3) . . ?
N101 C103 C101 119.7(3) . . ?
C105 C104 C109 118.8(4) . . ?
C105 C104 N101 126.2(3) . . ?
C109 C104 N101 114.9(3) . . ?
C106 C105 C104 120.6(4) . . ?
C105 C106 C107 120.1(4) . . ?
C108 C107 C106 120.6(4) . . ?
C107 C108 C109 119.0(4) . . ?
C108 C109 C104 120.6(4) . . ?
C108 C109 N102 119.6(3) . . ?
C104 C109 N102 119.7(3) . . ?
C111 C110 C115 120.4(4) . . ?
C111 C110 S101 120.0(3) . . ?
C115 C110 S101 119.6(3) . . ?
C112 C111 C110 119.2(4) . . ?
C111 C112 C113 121.0(4) . . ?
C114 C113 C112 118.6(4) . . ?
C114 C113 C116 121.6(4) . . ?
C112 C113 C116 119.8(5) . . ?
C113 C114 C115 121.5(4) . . ?
C114 C115 C110 119.2(4) . . ?
C3S C2S C1S 112.4(4) . . ?
C2S C3S C4S 113.9(4) . . ?
C3S C4S C5S 113.2(4) . . ?
C4S C5S C6S 112.2(5) . . ?

loop_
_geom_bond_atom_site_label_1
_geom_bond_atom_site_label_2
_geom_bond_distance
_geom_bond_site_symmetry_2
_geom_bond_publ_flag
S1 O2 1.433(3) . ?
S1 O1 1.439(3) . ?
S1 N2 1.633(3) . ?
S1 C10 1.767(4) . ?
N1 C3 1.259(5) . ?
N1 C4 1.426(5) . ?
N2 C9 1.437(5) . ?
B3 C2 1.727(6) . ?
B3 C1 1.735(6) . ?
B3 B8 1.765(7) . ?
B3 B7 1.773(7) . ?
B3 B4 1.781(7) . ?
B4 C1 1.716(6) . ?
B4 B5 1.777(7) . ?
B4 B8 1.779(7) . ?
B4 B9 1.786(8) . ?
B5 C1 1.694(6) . ?
B5 B6 1.769(6) . ?
B5 B9 1.773(7) . ?
B5 B10 1.774(7) . ?
B6 C2 1.714(6) . ?
B6 C1 1.725(6) . ?
B6 B10 1.758(7) . ?
B6 B11 1.772(7) . ?
B7 C2 1.694(6) . ?
B7 B12 1.768(7) . ?
B7 B8 1.779(7) . ?
B7 B11 1.782(7) . ?
B8 B12 1.777(7) . ?
B8 B9 1.793(7) . ?
B9 B12 1.770(7) . ?
B9 B10 1.778(7) . ?
B10 B11 1.771(7) . ?
B10 B12 1.791(7) . ?
B11 C2 1.690(7) . ?
B11 B12 1.782(7) . ?
C1 C3 1.488(5) . ?
C1 C2 1.630(5) . ?
C4 C5 1.388(5) . ?
C4 C9 1.400(5) . ?
C5 C6 1.397(5) . ?
C6 C7 1.380(5) . ?
C7 C8 1.384(5) . ?
C8 C9 1.387(5) . ?
C10 C15 1.379(6) . ?
C10 C11 1.402(5) . ?
C11 C12 1.378(5) . ?
C12 C13 1.372(6) . ?
C13 C14 1.401(6) . ?
C13 C16 1.515(6) . ?
C14 C15 1.384(6) . ?
S101 O102 1.438(3) . ?
S101 O101 1.439(3) . ?
S101 N102 1.632(3) . ?
S101 C110 1.763(4) . ?
N101 C103 1.263(5) . ?
N101 C104 1.420(5) . ?
N102 C109 1.429(5) . ?
B103 C102 1.719(6) . ?
B103 C101 1.731(6) . ?
B103 B108 1.763(7) . ?
B103 B107 1.776(7) . ?
B103 B104 1.782(6) . ?
B104 C101 1.701(5) . ?
B104 B105 1.776(7) . ?
B104 B109 1.784(7) . ?
B104 B108 1.786(7) . ?
B105 C101 1.707(6) . ?
B105 B109 1.770(7) . ?
B105 B110 1.780(7) . ?
B105 B106 1.783(6) . ?
B106 C102 1.722(6) . ?
B106 C101 1.733(6) . ?
B106 B110 1.760(7) . ?
B106 B111 1.777(7) . ?
B107 C102 1.693(6) . ?
B107 B112 1.777(7) . ?
B107 B111 1.782(7) . ?
B107 B108 1.783(7) . ?
B108 B112 1.796(7) . ?
B108 B109 1.802(7) . ?
B109 B112 1.780(7) . ?
B109 B110 1.801(7) . ?
B110 B111 1.785(6) . ?
B110 B112 1.791(7) . ?
B111 C102 1.691(6) . ?
B111 B112 1.786(7) . ?
C101 C103 1.494(5) . ?
C101 C102 1.624(5) . ?
C104 C105 1.396(5) . ?
C104 C109 1.406(5) . ?
C105 C106 1.374(5) . ?
C106 C107 1.393(5) . ?
C107 C108 1.391(6) . ?
C108 C109 1.393(5) . ?
C110 C111 1.388(6) . ?
C110 C115 1.389(5) . ?
C111 C112 1.384(6) . ?
C112 C113 1.394(6) . ?
C113 C114 1.375(6) . ?
C113 C116 1.514(6) . ?
C114 C115 1.384(6) . ?
C1S C2S 1.552(7) . ?
C2S C3S 1.513(6) . ?
C3S C4S 1.526(6) . ?
C4S C5S 1.544(7) . ?
C5S C6S 1.546(7) . ?

loop_
_geom_hbond_atom_site_label_D
_geom_hbond_atom_site_label_H
_geom_hbond_atom_site_label_A
_geom_hbond_distance_DH
_geom_hbond_distance_HA
_geom_hbond_distance_DA
_geom_hbond_angle_DHA
_geom_hbond_site_symmetry_A
_geom_hbond_publ_flag
N2 H1N O101 0.86(4) 2.18(4) 2.976(4) 153(4) 1_655 yes
N102 H10N O1 0.82(5) 2.28(5) 3.053(4) 157(4) 1_455 yes
